data_7045863
loop_
_publ_author_name
'Andreychuk, Nicholas R.'
'Dickie, Tara'
'Emslie, David J. H.'
'Jenkins, Hilary A.'

_publ_section_title
;
 Thorium(iv) alkyl and allyl complexes of a rigid NON-donor pincer ligand
 with flanking 1-adamantyl substituents.
;
_journal_issue 14
_journal_name_full 'Dalton transactions (Cambridge, England : 2003)'
_journal_page_first 4866
_journal_page_last 4876
_journal_paper_doi 10.1039/c8dt00421h
_journal_volume 47
_journal_year 2018
_chemical_formula_moiety 'C67 H106 K2 N2 O7'
_chemical_formula_sum 'C67 H106 K2 N2 O7'
_chemical_formula_weight 1129.73
_space_group_crystal_system monoclinic
_space_group_IT_number 14
_space_group_name_Hall '-P 2yn'
_space_group_name_H-M_alt 'P 1 21/n 1'
_symmetry_space_group_name_Hall '-P 2yn'
_symmetry_space_group_name_H-M 'P 1 21/n 1'
_atom_sites_solution_hydrogens geom
_atom_sites_solution_primary dual
_audit_creation_date 2018-01-31
_audit_creation_method
;
Olex2 1.2
(compiled 2017.08.10 svn.r3458 for OlexSys, GUI svn.r5381)
;
_audit_update_record
;
2018-01-31 deposited with the CCDC.
2018-03-06 downloaded from the CCDC.
;
_cell_angle_alpha 90
_cell_angle_beta 100.230(2)
_cell_angle_gamma 90
_cell_formula_units_Z 4
_cell_length_a 17.088(2)
_cell_length_b 17.455(2)
_cell_length_c 21.803(3)
_cell_measurement_reflns_used 9895
_cell_measurement_temperature 100(2)
_cell_measurement_theta_max 2.33
_cell_measurement_theta_min 26.20
_cell_volume 6399.8(14)
_computing_molecular_graphics 'Olex2 (Dolomanov et al., 2009)'
_computing_publication_material 'Olex2 (Dolomanov et al., 2009)'
_computing_structure_refinement 'XL (Sheldrick, 2008)'
_computing_structure_solution 'ShelXT (Sheldrick, 2015)'
_diffrn_ambient_temperature 100.15
_diffrn_measured_fraction_theta_full 0.999
_diffrn_measured_fraction_theta_max 0.995
_diffrn_measurement_device_type 'CCD area detector'
_diffrn_measurement_method 'phi and omega scans'
_diffrn_radiation_type MoK\a
_diffrn_radiation_wavelength 0.71073
_diffrn_reflns_av_R_equivalents 0.1092
_diffrn_reflns_av_unetI/netI 0.0880
_diffrn_reflns_Laue_measured_fraction_full 0.999
_diffrn_reflns_Laue_measured_fraction_max 0.995
_diffrn_reflns_limit_h_max 18
_diffrn_reflns_limit_h_min -21
_diffrn_reflns_limit_k_max 17
_diffrn_reflns_limit_k_min -21
_diffrn_reflns_limit_l_max 27
_diffrn_reflns_limit_l_min -27
_diffrn_reflns_number 70975
_diffrn_reflns_point_group_measured_fraction_full 0.999
_diffrn_reflns_point_group_measured_fraction_max 0.995
_diffrn_reflns_theta_full 25.242
_diffrn_reflns_theta_max 26.533
_diffrn_reflns_theta_min 1.681
_exptl_absorpt_coefficient_mu 0.200
_exptl_absorpt_correction_T_max 0.9588
_exptl_absorpt_correction_T_min 0.9292
_exptl_absorpt_correction_type multi-scan
_exptl_absorpt_process_details SADABS
_exptl_crystal_colour colourless
_exptl_crystal_colour_primary colourless
_exptl_crystal_density_diffrn 1.172
_exptl_crystal_density_method 'not measured'
_exptl_crystal_description block
_exptl_crystal_F_000 2464
_exptl_crystal_size_max 0.372
_exptl_crystal_size_mid 0.33
_exptl_crystal_size_min 0.212
_refine_diff_density_max 0.414
_refine_diff_density_min -0.496
_refine_diff_density_rms 0.068
_refine_ls_extinction_method none
_refine_ls_goodness_of_fit_ref 1.023
_refine_ls_hydrogen_treatment constr
_refine_ls_matrix_type full
_refine_ls_number_parameters 703
_refine_ls_number_reflns 13246
_refine_ls_number_restraints 0
_refine_ls_restrained_S_all 1.023
_refine_ls_R_factor_all 0.1193
_refine_ls_R_factor_gt 0.0605
_refine_ls_shift/su_max 0.000
_refine_ls_shift/su_mean 0.000
_refine_ls_structure_factor_coef Fsqd
_refine_ls_weighting_details 'w=1/[\s^2^(Fo^2^)+(0.0686P)^2^+2.2718P] where P=(Fo^2^+2Fc^2^)/3'
_refine_ls_weighting_scheme calc
_refine_ls_wR_factor_gt 0.1363
_refine_ls_wR_factor_ref 0.1629
_reflns_Friedel_coverage 0.000
_reflns_number_gt 7808
_reflns_number_total 13246
_reflns_threshold_expression 'I > 2\s(I)'
_cod_data_source_file c8dt00421h2.cif
_cod_data_source_block nra_5
_cod_depositor_comments 'Adding full bibliography for 7045861--7045863.cif.'
_cod_original_cell_volume 6400.1(15)
_cod_database_code 7045863
_shelx_shelxl_version_number 2016/6
_shelx_space_group_comment
;
The symmetry employed for this shelxl refinement is uniquely defined
by the following loop, which should always be used as a source of
symmetry information in preference to the above space-group names.
They are only intended as comments.
;
_shelx_estimated_absorpt_t_max 0.959
_shelx_estimated_absorpt_t_min 0.929
_olex2_refinement_description
;
1. Fixed Uiso
 At 1.2 times of:
  All C(H) groups, All C(H,H) groups
 At 1.5 times of:
  All C(H,H,H) groups
2.a Ternary CH refined with riding coordinates:
 C42(H42), C30(H30), C32(H32), C28(H28), C38(H38), C40(H40)
2.b Secondary CH2 refined with riding coordinates:
 C25(H25A,H25B), C35(H35A,H35B), C27(H27A,H27B), C37(H37A,H37B), C26(H26A,
 H26B), C29(H29A,H29B), C33(H33A,H33B), C36(H36A,H36B), C43(H43A,H43B),
 C39(H39A,H39B), C31(H31A,H31B), C50(H50A,H50B), C41(H41A,H41B), C64(H64A,H64B),
  C49(H49A,H49B), C54(H54A,H54B), C67(H67A,H67B), C52(H52A,H52B), C53(H53A,
 H53B), C57(H57A,H57B), C48(H48A,H48B), C51(H51A,H51B), C60(H60A,H60B),
 C46(H46A,H46B), C65(H65A,H65B), C55(H55A,H55B), C63(H63A,H63B), C56(H56A,H56B),
  C59(H59A,H59B), C45(H45A,H45B), C58(H58A,H58B), C47(H47A,H47B), C62(H62A,
 H62B), C44(H44A,H44B), C61(H61A,H61B), C66(H66A,H66B)
2.c Me refined with riding coordinates:
 C19(H19A,H19B,H19C), C23(H23A,H23B,H23C), C21(H21A,H21B,H21C), C17(H17A,H17B,
 H17C), C18(H18A,H18B,H18C), C14(H14A,H14B,H14C), C22(H22A,H22B,H22C), C15(H15A,
 H15B,H15C)
2.d Aromatic/amide H refined with riding coordinates:
 C6(H6), C3(H3), C1(H1), C8(H8)
;
_olex2_submission_special_instructions 'No special instructions were received'

loop_
_space_group_symop_operation_xyz
'x, y, z'
'-x+1/2, y+1/2, -z+1/2'
'-x, -y, -z'
'x-1/2, -y-1/2, z-1/2'

loop_
_atom_site_label
_atom_site_type_symbol
_atom_site_fract_x
_atom_site_fract_y
_atom_site_fract_z
_atom_site_U_iso_or_equiv
_atom_site_adp_type
_atom_site_occupancy
_atom_site_site_symmetry_order
_atom_site_calc_flag
_atom_site_refinement_flags_posn
K1 K 0.46989(4) 0.15547(4) 0.20257(3) 0.02224(16) Uani 1 1 d .
K2 K 0.47142(4) 0.37242(4) 0.20673(3) 0.02341(16) Uani 1 1 d .
O1 O 0.54353(10) 0.26377(11) 0.27751(8) 0.0201(4) Uani 1 1 d .
O7 O 0.58601(12) 0.48071(12) 0.19636(10) 0.0310(5) Uani 1 1 d .
O5 O 0.45519(13) 0.47484(13) 0.30148(10) 0.0367(6) Uani 1 1 d .
O3 O 0.34943(12) 0.07619(12) 0.13170(9) 0.0307(5) Uani 1 1 d .
O6 O 0.37630(12) 0.44184(13) 0.10808(10) 0.0345(5) Uani 1 1 d .
O4 O 0.49200(13) 0.04966(13) 0.29710(10) 0.0382(6) Uani 1 1 d .
O2 O 0.55519(15) 0.05181(13) 0.15005(12) 0.0450(7) Uani 1 1 d .
N2 N 0.39041(13) 0.26093(13) 0.26979(10) 0.0189(5) Uani 1 1 d .
N1 N 0.57410(13) 0.26196(14) 0.16544(10) 0.0207(5) Uani 1 1 d .
C7 C 0.45969(16) 0.24110(15) 0.44402(12) 0.0174(6) Uani 1 1 d .
C11 C 0.62428(15) 0.26591(16) 0.27487(13) 0.0176(6) Uani 1 1 d .
C10 C 0.68216(16) 0.26838(16) 0.32749(12) 0.0179(6) Uani 1 1 d .
C12 C 0.51850(16) 0.25861(15) 0.33488(12) 0.0172(6) Uani 1 1 d .
C4 C 0.63905(16) 0.26698(16) 0.21122(12) 0.0179(6) Uani 1 1 d .
C13 C 0.57143(16) 0.25833(15) 0.39033(12) 0.0163(6) Uani 1 1 d .
C5 C 0.43338(16) 0.25332(15) 0.32860(12) 0.0165(6) Uani 1 1 d .
C6 C 0.40751(16) 0.24113(15) 0.38614(12) 0.0173(6) Uani 1 1 d .
H6 H 0.352504 0.232600 0.385664 0.021 Uiso 1 1 calc R
C3 C 0.72068(15) 0.27314(16) 0.20794(12) 0.0182(6) Uani 1 1 d .
H3 H 0.735066 0.276338 0.167884 0.022 Uiso 1 1 calc R
C2 C 0.78194(16) 0.27482(16) 0.26045(13) 0.0187(6) Uani 1 1 d .
C25 C 0.27941(16) 0.26608(17) 0.18549(13) 0.0214(6) Uani 1 1 d .
H25A H 0.293830 0.319252 0.176256 0.026 Uiso 1 1 calc R
H25B H 0.309194 0.231024 0.162314 0.026 Uiso 1 1 calc R
C9 C 0.66081(16) 0.26994(16) 0.39300(12) 0.0188(6) Uani 1 1 d .
C1 C 0.76216(16) 0.27216(16) 0.31964(13) 0.0195(6) Uani 1 1 d .
H1 H 0.803208 0.272909 0.355284 0.023 Uiso 1 1 calc R
C8 C 0.54039(16) 0.25063(15) 0.44582(13) 0.0185(6) Uani 1 1 d .
H8 H 0.575364 0.252019 0.484883 0.022 Uiso 1 1 calc R
C16 C 0.86814(16) 0.27873(16) 0.24952(13) 0.0205(6) Uani 1 1 d .
C35 C 0.49626(17) 0.25423(19) 0.06277(13) 0.0272(7) Uani 1 1 d .
H35A H 0.477271 0.202971 0.072906 0.033 Uiso 1 1 calc R
H35B H 0.460316 0.292928 0.076019 0.033 Uiso 1 1 calc R
C42 C 0.49227(18) 0.26019(19) -0.00791(14) 0.0293(7) Uani 1 1 d .
H42 H 0.436290 0.251889 -0.029673 0.035 Uiso 1 1 calc R
C19 C 0.92824(16) 0.28000(18) 0.31079(13) 0.0252(7) Uani 1 1 d .
H19A H 0.982303 0.282496 0.301664 0.038 Uiso 1 1 calc R
H19B H 0.918440 0.324947 0.335274 0.038 Uiso 1 1 calc R
H19C H 0.922361 0.233357 0.334579 0.038 Uiso 1 1 calc R
C23 C 0.38204(17) 0.15246(17) 0.50116(14) 0.0268(7) Uani 1 1 d .
H23A H 0.341107 0.149248 0.463570 0.040 Uiso 1 1 calc R
H23B H 0.421259 0.111661 0.500421 0.040 Uiso 1 1 calc R
H23C H 0.357271 0.146540 0.538119 0.040 Uiso 1 1 calc R
C20 C 0.42340(16) 0.23044(17) 0.50329(13) 0.0218(6) Uani 1 1 d .
C30 C 0.16517(17) 0.29405(18) 0.26785(14) 0.0261(7) Uani 1 1 d .
H30 H 0.134948 0.329849 0.290821 0.031 Uiso 1 1 calc R
C27 C 0.27854(16) 0.16813(16) 0.26807(13) 0.0213(6) Uani 1 1 d .
H27A H 0.308310 0.131945 0.245848 0.026 Uiso 1 1 calc R
H27B H 0.292235 0.156755 0.313193 0.026 Uiso 1 1 calc R
C34 C 0.58139(16) 0.26676(17) 0.09953(12) 0.0199(6) Uani 1 1 d .
C21 C 0.48688(17) 0.23365(19) 0.56244(13) 0.0293(7) Uani 1 1 d .
H21A H 0.514116 0.283245 0.564681 0.044 Uiso 1 1 calc R
H21B H 0.461580 0.227314 0.599086 0.044 Uiso 1 1 calc R
H21C H 0.525567 0.192435 0.561388 0.044 Uiso 1 1 calc R
C37 C 0.63324(17) 0.20484(17) 0.07575(13) 0.0228(7) Uani 1 1 d .
H37A H 0.688774 0.209832 0.098012 0.027 Uiso 1 1 calc R
H37B H 0.613695 0.153474 0.085013 0.027 Uiso 1 1 calc R
C26 C 0.25477(16) 0.30738(17) 0.28908(14) 0.0229(7) Uani 1 1 d .
H26A H 0.268638 0.300366 0.334776 0.027 Uiso 1 1 calc R
H26B H 0.268067 0.360693 0.279327 0.027 Uiso 1 1 calc R
C17 C 0.88074(18) 0.35163(18) 0.21284(15) 0.0292(7) Uani 1 1 d .
H17A H 0.842939 0.352191 0.173371 0.044 Uiso 1 1 calc R
H17B H 0.872159 0.396854 0.237446 0.044 Uiso 1 1 calc R
H17C H 0.935157 0.352301 0.204332 0.044 Uiso 1 1 calc R
C32 C 0.18952(16) 0.25446(16) 0.16276(13) 0.0229(7) Uani 1 1 d .
H32 H 0.176212 0.264708 0.116969 0.027 Uiso 1 1 calc R
C18 C 0.88601(18) 0.20825(18) 0.21180(14) 0.0273(7) Uani 1 1 d .
H18A H 0.848206 0.206326 0.172368 0.041 Uiso 1 1 calc R
H18B H 0.940269 0.211949 0.203215 0.041 Uiso 1 1 calc R
H18C H 0.880941 0.161616 0.235820 0.041 Uiso 1 1 calc R
C14 C 0.70834(17) 0.20684(19) 0.43357(14) 0.0294(7) Uani 1 1 d .
H14A H 0.765378 0.214871 0.434920 0.044 Uiso 1 1 calc R
H14B H 0.696657 0.209288 0.475932 0.044 Uiso 1 1 calc R
H14C H 0.693039 0.156455 0.415507 0.044 Uiso 1 1 calc R
C29 C 0.14357(17) 0.21140(18) 0.28125(14) 0.0276(7) Uani 1 1 d .
H29A H 0.157231 0.201297 0.326571 0.033 Uiso 1 1 calc R
H29B H 0.085639 0.203619 0.268059 0.033 Uiso 1 1 calc R
C22 C 0.36288(17) 0.29478(18) 0.50743(14) 0.0269(7) Uani 1 1 d .
H22A H 0.389668 0.344555 0.508781 0.040 Uiso 1 1 calc R
H22B H 0.320326 0.292642 0.470849 0.040 Uiso 1 1 calc R
H22C H 0.340145 0.288091 0.545305 0.040 Uiso 1 1 calc R
C24 C 0.30435(16) 0.25097(16) 0.25628(13) 0.0181(6) Uani 1 1 d .
C28 C 0.18890(16) 0.15581(17) 0.24609(13) 0.0229(7) Uani 1 1 d .
H28 H 0.174424 0.101855 0.254705 0.027 Uiso 1 1 calc R
C33 C 0.16718(17) 0.17230(17) 0.17579(13) 0.0245(7) Uani 1 1 d .
H33A H 0.195929 0.136362 0.152547 0.029 Uiso 1 1 calc R
H33B H 0.109395 0.164659 0.161565 0.029 Uiso 1 1 calc R
C36 C 0.60796(18) 0.34674(17) 0.08128(13) 0.0242(7) Uani 1 1 d .
H36A H 0.572597 0.386105 0.094378 0.029 Uiso 1 1 calc R
H36B H 0.662748 0.356819 0.103429 0.029 Uiso 1 1 calc R
C43 C 0.54644(18) 0.1996(2) -0.02922(14) 0.0330(8) Uani 1 1 d .
H43A H 0.528053 0.147777 -0.020121 0.040 Uiso 1 1 calc R
H43B H 0.544592 0.203846 -0.074740 0.040 Uiso 1 1 calc R
C39 C 0.65984(18) 0.29242(18) -0.00951(14) 0.0280(7) Uani 1 1 d .
H39A H 0.714969 0.300478 0.012735 0.034 Uiso 1 1 calc R
H39B H 0.659620 0.297045 -0.054799 0.034 Uiso 1 1 calc R
C15 C 0.68459(18) 0.34870(18) 0.42266(14) 0.0282(7) Uani 1 1 d .
H15A H 0.741733 0.356810 0.424630 0.042 Uiso 1 1 calc R
H15B H 0.654872 0.389095 0.397337 0.042 Uiso 1 1 calc R
H15C H 0.672281 0.350224 0.464865 0.042 Uiso 1 1 calc R
C31 C 0.14294(17) 0.30977(18) 0.19750(14) 0.0285(7) Uani 1 1 d .
H31A H 0.085107 0.302242 0.183457 0.034 Uiso 1 1 calc R
H31B H 0.156146 0.363366 0.188536 0.034 Uiso 1 1 calc R
C50 C 0.3016(2) -0.04433(19) 0.09443(15) 0.0370(8) Uani 1 1 d .
H50A H 0.264454 -0.085167 0.102408 0.044 Uiso 1 1 calc R
H50B H 0.346124 -0.067555 0.077495 0.044 Uiso 1 1 calc R
C41 C 0.52006(19) 0.33989(19) -0.02352(14) 0.0344(8) Uani 1 1 d .
H41A H 0.484557 0.379261 -0.010615 0.041 Uiso 1 1 calc R
H41B H 0.517827 0.344443 -0.069058 0.041 Uiso 1 1 calc R
C64 C 0.56636(18) 0.54127(18) 0.15225(15) 0.0295(7) Uani 1 1 d .
H64A H 0.550659 0.587860 0.172949 0.035 Uiso 1 1 calc R
H64B H 0.521855 0.525932 0.118987 0.035 Uiso 1 1 calc R
C49 C 0.2593(2) 0.01656(19) 0.05081(15) 0.0359(8) Uani 1 1 d .
H49A H 0.257376 0.002274 0.006628 0.043 Uiso 1 1 calc R
H49B H 0.204399 0.025078 0.058186 0.043 Uiso 1 1 calc R
C38 C 0.63136(17) 0.21212(18) 0.00515(13) 0.0258(7) Uani 1 1 d .
H38 H 0.667125 0.172655 -0.008439 0.031 Uiso 1 1 calc R
C54 C 0.47957(19) -0.00681(19) 0.39224(15) 0.0342(8) Uani 1 1 d .
H54A H 0.490253 -0.061426 0.384680 0.041 Uiso 1 1 calc R
H54B H 0.451234 -0.002583 0.427950 0.041 Uiso 1 1 calc R
C67 C 0.66916(18) 0.4850(2) 0.22185(15) 0.0342(8) Uani 1 1 d .
H67A H 0.692830 0.433047 0.225691 0.041 Uiso 1 1 calc R
H67B H 0.677343 0.508822 0.263703 0.041 Uiso 1 1 calc R
C52 C 0.56899(18) 0.05321(18) 0.33600(15) 0.0314(8) Uani 1 1 d .
H52A H 0.593830 0.103807 0.332108 0.038 Uiso 1 1 calc R
H52B H 0.604225 0.012976 0.324004 0.038 Uiso 1 1 calc R
C53 C 0.5556(2) 0.0406(2) 0.40233(15) 0.0382(9) Uani 1 1 d .
H53A H 0.548275 0.089800 0.423186 0.046 Uiso 1 1 calc R
H53B H 0.600369 0.012227 0.427336 0.046 Uiso 1 1 calc R
C40 C 0.60552(18) 0.35287(18) 0.01060(13) 0.0279(7) Uani 1 1 d .
H40 H 0.623838 0.404950 0.000296 0.034 Uiso 1 1 calc R
C57 C 0.4696(2) 0.4583(2) 0.40955(16) 0.0382(8) Uani 1 1 d .
H57A H 0.499130 0.409566 0.417976 0.046 Uiso 1 1 calc R
H57B H 0.442447 0.470106 0.444954 0.046 Uiso 1 1 calc R
C48 C 0.31071(19) 0.08683(18) 0.06806(14) 0.0312(8) Uani 1 1 d .
H48A H 0.350583 0.091686 0.040431 0.037 Uiso 1 1 calc R
H48B H 0.277605 0.133720 0.064055 0.037 Uiso 1 1 calc R
C51 C 0.3313(2) 0.00164(18) 0.15274(14) 0.0326(8) Uani 1 1 d .
H51A H 0.289970 0.004901 0.179174 0.039 Uiso 1 1 calc R
H51B H 0.379447 -0.022361 0.177206 0.039 Uiso 1 1 calc R
C60 C 0.3457(2) 0.5101(2) 0.13093(17) 0.0448(9) Uani 1 1 d .
H60A H 0.363468 0.555680 0.110136 0.054 Uiso 1 1 calc R
H60B H 0.364225 0.514968 0.176431 0.054 Uiso 1 1 calc R
C46 C 0.6765(2) -0.0045(2) 0.13426(16) 0.0413(9) Uani 1 1 d .
H46A H 0.700893 -0.051026 0.155488 0.050 Uiso 1 1 calc R
H46B H 0.718142 0.025418 0.118679 0.050 Uiso 1 1 calc R
C65 C 0.6407(2) 0.5560(2) 0.12543(17) 0.0431(9) Uani 1 1 d .
H65A H 0.644788 0.610636 0.114377 0.052 Uiso 1 1 calc R
H65B H 0.641286 0.524278 0.087851 0.052 Uiso 1 1 calc R
C55 C 0.4343(2) 0.0312(2) 0.33492(17) 0.0431(9) Uani 1 1 d .
H55A H 0.393493 -0.003984 0.312469 0.052 Uiso 1 1 calc R
H55B H 0.407551 0.078124 0.346176 0.052 Uiso 1 1 calc R
C63 C 0.31916(19) 0.4144(2) 0.05669(15) 0.0380(9) Uani 1 1 d .
H63A H 0.311378 0.358454 0.060394 0.046 Uiso 1 1 calc R
H63B H 0.337300 0.424738 0.016828 0.046 Uiso 1 1 calc R
C56 C 0.41142(19) 0.45464(19) 0.34931(15) 0.0326(8) Uani 1 1 d .
H56A H 0.389195 0.402349 0.342312 0.039 Uiso 1 1 calc R
H56B H 0.367124 0.491041 0.349874 0.039 Uiso 1 1 calc R
C59 C 0.5237(3) 0.5160(3) 0.32863(18) 0.0633(13) Uani 1 1 d .
H59A H 0.523095 0.567628 0.309694 0.076 Uiso 1 1 calc R
H59B H 0.572053 0.488880 0.321306 0.076 Uiso 1 1 calc R
C45 C 0.60922(19) -0.0255(2) 0.08106(15) 0.0363(8) Uani 1 1 d .
H45A H 0.610187 0.007259 0.044114 0.044 Uiso 1 1 calc R
H45B H 0.612600 -0.079877 0.068994 0.044 Uiso 1 1 calc R
C58 C 0.5241(2) 0.5229(2) 0.39806(16) 0.0442(9) Uani 1 1 d .
H58A H 0.578324 0.515774 0.422398 0.053 Uiso 1 1 calc R
H58B H 0.503193 0.573156 0.408594 0.053 Uiso 1 1 calc R
C47 C 0.6365(2) 0.0435(2) 0.17813(16) 0.0434(9) Uani 1 1 d .
H47A H 0.640928 0.017654 0.219034 0.052 Uiso 1 1 calc R
H47B H 0.662337 0.094304 0.184676 0.052 Uiso 1 1 calc R
C62 C 0.2429(2) 0.4565(3) 0.0591(2) 0.0719(15) Uani 1 1 d .
H62A H 0.228145 0.489678 0.022014 0.086 Uiso 1 1 calc R
H62B H 0.198958 0.420010 0.060778 0.086 Uiso 1 1 calc R
C44 C 0.5354(2) -0.0107(2) 0.10866(18) 0.0413(9) Uani 1 1 d .
H44A H 0.489780 0.002409 0.075574 0.050 Uiso 1 1 calc R
H44B H 0.521413 -0.056420 0.131349 0.050 Uiso 1 1 calc R
C61 C 0.2593(2) 0.5033(3) 0.1168(2) 0.0667(13) Uani 1 1 d .
H61A H 0.234130 0.554364 0.109902 0.080 Uiso 1 1 calc R
H61B H 0.238999 0.477515 0.151281 0.080 Uiso 1 1 calc R
C66 C 0.7074(2) 0.5333(3) 0.1775(2) 0.0573(12) Uani 1 1 d .
H66A H 0.732790 0.579318 0.199004 0.069 Uiso 1 1 calc R
H66B H 0.748367 0.503455 0.160990 0.069 Uiso 1 1 calc R

loop_
_atom_site_aniso_label
_atom_site_aniso_U_11
_atom_site_aniso_U_22
_atom_site_aniso_U_33
_atom_site_aniso_U_23
_atom_site_aniso_U_13
_atom_site_aniso_U_12
K1 0.0244(3) 0.0258(3) 0.0168(3) -0.0009(3) 0.0044(3) 0.0001(3)
K2 0.0261(3) 0.0272(4) 0.0166(3) 0.0016(3) 0.0031(3) -0.0007(3)
O1 0.0162(10) 0.0362(12) 0.0080(9) 0.0010(9) 0.0025(7) -0.0019(9)
O7 0.0292(12) 0.0364(13) 0.0256(12) 0.0057(10) -0.0001(10) -0.0056(10)
O5 0.0432(14) 0.0435(14) 0.0236(13) -0.0076(11) 0.0061(11) -0.0092(11)
O3 0.0390(13) 0.0293(12) 0.0202(12) -0.0015(9) -0.0048(10) -0.0031(10)
O6 0.0349(13) 0.0395(14) 0.0257(13) -0.0076(10) -0.0042(10) 0.0073(10)
O4 0.0421(14) 0.0469(15) 0.0225(13) 0.0090(11) -0.0024(10) -0.0059(11)
O2 0.0552(17) 0.0329(14) 0.0544(17) -0.0065(12) 0.0298(14) 0.0033(12)
N2 0.0169(12) 0.0272(13) 0.0112(12) 0.0008(10) -0.0016(9) 0.0002(10)
N1 0.0191(12) 0.0344(14) 0.0085(12) 0.0002(10) 0.0018(9) -0.0021(11)
C7 0.0206(14) 0.0196(15) 0.0110(14) 0.0000(11) 0.0003(11) 0.0004(12)
C11 0.0164(14) 0.0211(15) 0.0148(15) 0.0013(12) 0.0017(11) -0.0001(12)
C10 0.0208(14) 0.0203(15) 0.0122(14) -0.0004(12) 0.0017(11) -0.0010(12)
C12 0.0217(14) 0.0227(15) 0.0079(13) -0.0007(11) 0.0047(11) -0.0007(12)
C4 0.0193(14) 0.0217(15) 0.0124(14) 0.0005(12) 0.0022(11) 0.0009(12)
C13 0.0205(14) 0.0140(14) 0.0137(14) 0.0005(11) 0.0009(11) -0.0001(11)
C5 0.0206(14) 0.0165(15) 0.0118(14) -0.0003(11) 0.0010(11) 0.0011(11)
C6 0.0147(13) 0.0247(15) 0.0124(14) -0.0008(12) 0.0024(11) -0.0004(12)
C3 0.0197(14) 0.0266(16) 0.0079(13) 0.0012(12) 0.0018(11) -0.0015(12)
C2 0.0186(14) 0.0210(16) 0.0161(15) -0.0005(12) 0.0016(11) -0.0006(12)
C25 0.0235(15) 0.0245(16) 0.0147(15) 0.0015(12) -0.0005(12) 0.0012(13)
C9 0.0179(14) 0.0273(16) 0.0101(14) -0.0019(12) 0.0001(11) 0.0002(12)
C1 0.0204(14) 0.0251(16) 0.0109(14) 0.0000(12) -0.0027(11) 0.0005(12)
C8 0.0197(14) 0.0244(16) 0.0103(14) -0.0009(11) -0.0005(11) -0.0003(12)
C16 0.0202(15) 0.0281(17) 0.0129(15) -0.0013(12) 0.0020(12) 0.0016(12)
C35 0.0218(15) 0.045(2) 0.0133(15) 0.0017(14) -0.0014(12) 0.0015(14)
C42 0.0211(15) 0.051(2) 0.0132(15) -0.0009(15) -0.0031(12) -0.0008(15)
C19 0.0172(14) 0.042(2) 0.0158(16) -0.0031(13) 0.0009(12) 0.0010(13)
C23 0.0288(17) 0.0350(18) 0.0174(16) 0.0048(14) 0.0061(13) 0.0018(14)
C20 0.0204(15) 0.0334(17) 0.0110(14) 0.0004(13) 0.0010(11) 0.0003(13)
C30 0.0233(16) 0.0316(17) 0.0216(17) -0.0063(14) -0.0006(13) 0.0076(14)
C27 0.0201(15) 0.0297(17) 0.0133(15) -0.0012(12) 0.0006(12) 0.0022(13)
C34 0.0222(15) 0.0300(16) 0.0075(14) 0.0020(12) 0.0023(11) -0.0008(13)
C21 0.0258(16) 0.051(2) 0.0110(15) 0.0008(14) 0.0024(12) 0.0009(15)
C37 0.0235(16) 0.0295(17) 0.0141(15) 0.0000(13) 0.0002(12) 0.0005(13)
C26 0.0240(16) 0.0238(17) 0.0189(16) -0.0025(13) -0.0020(12) 0.0012(13)
C17 0.0243(16) 0.0349(19) 0.0291(18) 0.0045(15) 0.0066(14) -0.0020(14)
C32 0.0208(15) 0.0323(18) 0.0129(15) 0.0003(13) -0.0040(11) 0.0027(13)
C18 0.0264(16) 0.0342(18) 0.0212(17) 0.0003(14) 0.0040(13) 0.0029(14)
C14 0.0212(16) 0.047(2) 0.0194(17) 0.0097(15) 0.0009(13) 0.0048(14)
C29 0.0176(15) 0.045(2) 0.0187(16) -0.0009(14) 0.0006(12) -0.0013(14)
C22 0.0278(17) 0.0382(18) 0.0144(16) -0.0015(14) 0.0029(13) 0.0017(14)
C24 0.0171(14) 0.0254(16) 0.0109(14) -0.0008(12) -0.0001(11) 0.0002(12)
C28 0.0231(15) 0.0281(16) 0.0159(15) 0.0025(13) -0.0007(12) -0.0016(13)
C33 0.0217(16) 0.0311(18) 0.0174(16) -0.0027(13) -0.0052(12) 0.0009(13)
C36 0.0285(17) 0.0320(17) 0.0115(15) 0.0006(13) 0.0019(12) 0.0034(14)
C43 0.0361(19) 0.045(2) 0.0156(17) -0.0055(15) -0.0007(14) -0.0054(16)
C39 0.0281(17) 0.044(2) 0.0127(16) 0.0004(14) 0.0051(13) -0.0018(15)
C15 0.0292(17) 0.0390(19) 0.0180(16) -0.0099(14) 0.0089(13) -0.0101(14)
C31 0.0225(16) 0.0337(19) 0.0249(18) 0.0000(14) -0.0076(13) 0.0009(14)
C50 0.049(2) 0.0310(19) 0.032(2) -0.0066(15) 0.0093(17) -0.0092(16)
C41 0.040(2) 0.049(2) 0.0124(16) 0.0060(15) 0.0012(14) 0.0101(17)
C64 0.0318(18) 0.0293(18) 0.0235(18) 0.0043(14) -0.0056(14) -0.0027(14)
C49 0.040(2) 0.046(2) 0.0204(18) -0.0048(15) 0.0015(15) -0.0078(17)
C38 0.0281(16) 0.0373(18) 0.0115(15) -0.0055(13) 0.0022(12) 0.0022(14)
C54 0.046(2) 0.0318(19) 0.0252(18) 0.0041(15) 0.0064(15) -0.0017(16)
C67 0.0274(17) 0.042(2) 0.031(2) 0.0002(16) -0.0029(15) 0.0004(15)
C52 0.0305(18) 0.0289(18) 0.036(2) -0.0002(15) 0.0083(15) 0.0024(14)
C53 0.044(2) 0.038(2) 0.028(2) 0.0018(16) -0.0048(16) -0.0040(16)
C40 0.0345(18) 0.0342(18) 0.0151(16) 0.0053(13) 0.0044(13) -0.0017(14)
C57 0.041(2) 0.045(2) 0.029(2) 0.0017(16) 0.0064(16) 0.0046(17)
C48 0.0390(19) 0.038(2) 0.0147(16) -0.0019(14) -0.0005(14) -0.0012(15)
C51 0.042(2) 0.0347(19) 0.0200(17) -0.0029(14) 0.0023(15) 0.0017(16)
C60 0.058(2) 0.039(2) 0.033(2) -0.0060(17) -0.0018(18) 0.0140(18)
C46 0.039(2) 0.046(2) 0.036(2) -0.0112(17) -0.0006(16) 0.0070(17)
C65 0.043(2) 0.043(2) 0.043(2) 0.0107(18) 0.0086(18) -0.0043(17)
C55 0.0321(19) 0.045(2) 0.049(2) 0.0169(18) -0.0018(17) -0.0087(16)
C63 0.038(2) 0.053(2) 0.0192(18) -0.0065(16) -0.0059(15) 0.0074(17)
C56 0.0355(19) 0.0302(18) 0.033(2) -0.0023(15) 0.0077(15) -0.0035(15)
C59 0.067(3) 0.081(3) 0.044(3) -0.007(2) 0.013(2) -0.044(2)
C45 0.037(2) 0.044(2) 0.0275(19) -0.0061(16) 0.0059(15) 0.0075(16)
C58 0.048(2) 0.043(2) 0.036(2) -0.0100(17) -0.0087(17) -0.0021(18)
C47 0.071(3) 0.036(2) 0.0233(19) 0.0029(16) 0.0076(18) 0.0109(19)
C62 0.042(2) 0.077(3) 0.082(3) -0.033(3) -0.029(2) 0.025(2)
C44 0.039(2) 0.035(2) 0.051(2) -0.0045(18) 0.0128(18) 0.0046(16)
C61 0.050(3) 0.061(3) 0.091(4) -0.023(3) 0.016(2) 0.014(2)
C66 0.031(2) 0.078(3) 0.061(3) 0.020(2) 0.0023(19) -0.006(2)

loop_
_atom_type_symbol
_atom_type_description
_atom_type_scat_dispersion_real
_atom_type_scat_dispersion_imag
_atom_type_scat_source
C C 0.0033 0.0016 'International Tables Vol C Tables 4.2.6.8 and 6.1.1.4'
H H 0.0000 0.0000 'International Tables Vol C Tables 4.2.6.8 and 6.1.1.4'
N N 0.0061 0.0033 'International Tables Vol C Tables 4.2.6.8 and 6.1.1.4'
O O 0.0106 0.0060 'International Tables Vol C Tables 4.2.6.8 and 6.1.1.4'
K K 0.2009 0.2494 'International Tables Vol C Tables 4.2.6.8 and 6.1.1.4'

loop_
_geom_angle_atom_site_label_1
_geom_angle_atom_site_label_2
_geom_angle_atom_site_label_3
_geom_angle
O1 K1 K2 43.57(4)
O1 K1 O3 159.41(6)
O1 K1 O4 91.71(6)
O1 K1 O2 120.23(7)
O1 K1 N2 56.04(6)
O1 K1 N1 56.58(6)
O1 K1 C11 22.35(6)
O1 K1 C12 23.06(6)
O1 K1 C4 43.01(6)
O1 K1 C5 43.89(6)
O3 K1 K2 121.54(5)
O3 K1 O4 94.22(7)
O3 K1 N2 103.85(7)
O3 K1 N1 129.11(7)
O3 K1 C11 172.92(7)
O3 K1 C12 143.37(7)
O3 K1 C4 148.94(7)
O3 K1 C5 119.17(7)
O4 K1 K2 130.97(5)
O4 K1 N2 93.63(7)
O4 K1 N1 131.02(7)
O4 K1 C11 92.36(7)
O4 K1 C12 74.75(7)
O4 K1 C4 109.59(7)
O4 K1 C5 75.56(7)
O2 K1 K2 132.66(5)
O2 K1 O3 80.18(7)
O2 K1 O4 81.65(8)
O2 K1 N2 174.07(8)
O2 K1 N1 84.44(7)
O2 K1 C11 98.21(7)
O2 K1 C12 130.52(8)
O2 K1 C4 83.78(7)
O2 K1 C5 150.76(8)
N2 K1 K2 48.89(5)
N2 K1 C11 78.31(6)
N2 K1 C12 44.12(6)
N2 K1 C4 94.50(7)
N2 K1 C5 23.31(6)
N1 K1 K2 48.64(5)
N1 K1 N2 96.09(7)
N1 K1 C11 43.82(6)
N1 K1 C12 79.63(7)
N1 K1 C4 21.88(6)
N1 K1 C5 96.80(7)
C11 K1 K2 54.81(5)
C11 K1 C4 24.39(6)
C12 K1 K2 56.42(5)
C12 K1 C11 41.64(6)
C12 K1 C4 65.00(6)
C12 K1 C5 24.58(6)
C4 K1 K2 55.56(5)
C5 K1 K2 58.52(5)
C5 K1 C11 65.14(6)
C5 K1 C4 86.82(6)
O1 K2 K1 44.66(4)
O1 K2 O7 106.17(6)
O1 K2 O5 97.27(7)
O1 K2 O6 159.66(7)
O1 K2 N2 56.14(6)
O1 K2 N1 56.26(6)
O1 K2 C11 23.27(6)
O1 K2 C12 22.16(6)
O1 K2 C4 44.07(6)
O1 K2 C5 42.01(6)
O7 K2 K1 133.22(5)
O7 K2 O5 77.67(7)
O7 K2 N2 155.71(7)
O7 K2 N1 87.25(7)
O7 K2 C11 84.68(7)
O7 K2 C12 113.52(6)
O7 K2 C4 76.48(7)
O7 K2 C5 133.98(6)
O5 K2 K1 131.21(5)
O5 K2 N2 87.70(7)
O5 K2 N1 144.58(7)
O5 K2 C11 101.59(7)
O5 K2 C12 78.80(7)
O5 K2 C4 121.48(7)
O5 K2 C5 76.30(6)
O6 K2 K1 115.03(5)
O6 K2 O7 87.90(7)
O6 K2 O5 100.10(7)
O6 K2 N2 113.96(7)
O6 K2 N1 111.30(7)
O6 K2 C11 154.97(7)
O6 K2 C12 157.43(7)
O6 K2 C4 130.05(7)
O6 K2 C5 133.65(7)
N2 K2 K1 48.17(5)
N2 K2 C11 79.34(7)
N2 K2 C12 43.68(6)
N2 K2 C4 95.44(7)
N2 K2 C5 21.78(6)
N1 K2 K1 47.16(5)
N1 K2 N2 93.94(7)
N1 K2 C11 44.58(7)
N1 K2 C12 78.24(6)
N1 K2 C4 23.13(6)
N1 K2 C5 92.60(6)
C11 K2 K1 56.95(5)
C11 K2 C12 41.99(6)
C11 K2 C4 24.96(6)
C11 K2 C5 64.52(6)
C12 K2 K1 55.68(5)
C12 K2 C5 23.90(6)
C4 K2 K1 57.34(5)
C4 K2 C12 65.45(6)
C4 K2 C5 85.76(6)
C5 K2 K1 55.03(4)
K2 O1 K1 91.77(6)
C11 O1 K1 110.95(15)
C11 O1 K2 108.86(15)
C11 O1 C12 120.2(2)
C12 O1 K1 108.51(15)
C12 O1 K2 112.90(15)
C64 O7 K2 118.46(16)
C64 O7 C67 108.7(2)
C67 O7 K2 132.30(18)
C56 O5 K2 121.10(18)
C59 O5 K2 117.0(2)
C59 O5 C56 108.8(2)
C48 O3 K1 130.80(17)
C51 O3 K1 117.69(16)
C51 O3 C48 109.7(2)
C60 O6 K2 107.38(18)
C60 O6 C63 108.2(2)
C63 O6 K2 133.92(19)
C52 O4 K1 113.86(17)
C55 O4 K1 124.61(19)
C55 O4 C52 108.8(2)
C47 O2 K1 116.45(19)
C44 O2 K1 134.4(2)
C44 O2 C47 107.4(2)
K1 N2 K2 82.94(6)
C5 N2 K1 101.22(16)
C5 N2 K2 106.88(16)
C5 N2 C24 122.2(2)
C24 N2 K1 112.06(15)
C24 N2 K2 122.55(16)
K1 N1 K2 84.20(6)
C4 N1 K1 108.06(17)
C4 N1 K2 101.08(16)
C4 N1 C34 121.1(2)
C34 N1 K1 119.45(17)
C34 N1 K2 115.71(17)
C6 C7 C20 117.8(2)
C8 C7 C6 119.6(2)
C8 C7 C20 122.6(2)
K2 C11 K1 68.25(5)
O1 C11 K1 46.71(12)
O1 C11 K2 47.87(12)
O1 C11 C4 112.4(2)
C10 C11 K1 141.61(19)
C10 C11 K2 138.13(19)
C10 C11 O1 122.5(2)
C10 C11 C4 125.1(2)
C4 C11 K1 79.49(15)
C4 C11 K2 79.77(15)
C11 C10 C9 121.4(2)
C11 C10 C1 118.0(2)
C1 C10 C9 120.5(2)
K1 C12 K2 67.90(5)
O1 C12 K1 48.43(12)
O1 C12 K2 44.94(12)
O1 C12 C5 112.6(2)
C13 C12 K1 140.60(19)
C13 C12 K2 138.23(18)
C13 C12 O1 122.0(2)
C13 C12 C5 125.4(2)
C5 C12 K1 78.08(15)
C5 C12 K2 82.64(15)
K2 C4 K1 67.10(5)
N1 C4 K1 50.05(13)
N1 C4 K2 55.79(14)
N1 C4 C11 116.3(2)
N1 C4 C3 130.8(2)
C11 C4 K1 76.12(15)
C11 C4 K2 75.27(15)
C3 C4 K1 149.53(19)
C3 C4 K2 142.50(19)
C3 C4 C11 112.9(2)
C12 C13 C9 121.9(2)
C12 C13 C8 117.7(2)
C8 C13 C9 120.3(2)
K1 C5 K2 66.45(5)
N2 C5 K1 55.47(13)
N2 C5 K2 51.35(13)
N2 C5 C12 116.7(2)
N2 C5 C6 130.2(2)
C12 C5 K1 77.34(15)
C12 C5 K2 73.46(15)
C6 C5 K1 140.66(18)
C6 C5 K2 152.09(18)
C6 C5 C12 113.2(2)
C7 C6 C5 123.0(2)
C7 C6 H6 118.5
C5 C6 H6 118.5
C4 C3 H3 118.0
C2 C3 C4 123.9(2)
C2 C3 H3 118.0
C3 C2 C16 118.0(2)
C1 C2 C3 119.0(2)
C1 C2 C16 122.9(2)
H25A C25 H25B 107.9
C32 C25 H25A 109.1
C32 C25 H25B 109.1
C32 C25 C24 112.3(2)
C24 C25 H25A 109.1
C24 C25 H25B 109.1
C10 C9 C14 109.3(2)
C10 C9 C15 108.5(2)
C13 C9 C10 111.2(2)
C13 C9 C14 110.2(2)
C13 C9 C15 108.7(2)
C15 C9 C14 108.8(2)
C10 C1 H1 119.5
C2 C1 C10 121.0(2)
C2 C1 H1 119.5
C7 C8 C13 120.8(2)
C7 C8 H8 119.6
C13 C8 H8 119.6
C2 C16 C17 110.1(2)
C2 C16 C18 109.5(2)
C19 C16 C2 112.2(2)
C19 C16 C17 107.9(2)
C19 C16 C18 108.1(2)
C17 C16 C18 108.9(2)
H35A C35 H35B 107.9
C42 C35 H35A 109.1
C42 C35 H35B 109.1
C42 C35 C34 112.4(2)
C34 C35 H35A 109.1
C34 C35 H35B 109.1
C35 C42 H42 109.6
C43 C42 C35 109.7(3)
C43 C42 H42 109.6
C41 C42 C35 109.0(3)
C41 C42 H42 109.6
C41 C42 C43 109.4(3)
C16 C19 H19A 109.5
C16 C19 H19B 109.5
C16 C19 H19C 109.5
H19A C19 H19B 109.5
H19A C19 H19C 109.5
H19B C19 H19C 109.5
H23A C23 H23B 109.5
H23A C23 H23C 109.5
H23B C23 H23C 109.5
C20 C23 H23A 109.5
C20 C23 H23B 109.5
C20 C23 H23C 109.5
C23 C20 C7 109.5(2)
C23 C20 C21 108.2(2)
C23 C20 C22 109.8(2)
C21 C20 C7 111.8(2)
C21 C20 C22 107.8(2)
C22 C20 C7 109.6(2)
C26 C30 H30 109.3
C26 C30 C31 109.3(2)
C29 C30 H30 109.3
C29 C30 C26 110.3(2)
C29 C30 C31 109.5(2)
C31 C30 H30 109.3
H27A C27 H27B 107.9
C24 C27 H27A 109.2
C24 C27 H27B 109.2
C28 C27 H27A 109.2
C28 C27 H27B 109.2
C28 C27 C24 112.1(2)
N1 C34 C35 105.3(2)
N1 C34 C37 116.3(2)
N1 C34 C36 112.6(2)
C37 C34 C35 105.7(2)
C36 C34 C35 106.7(2)
C36 C34 C37 109.5(2)
C20 C21 H21A 109.5
C20 C21 H21B 109.5
C20 C21 H21C 109.5
H21A C21 H21B 109.5
H21A C21 H21C 109.5
H21B C21 H21C 109.5
C34 C37 H37A 109.3
C34 C37 H37B 109.3
H37A C37 H37B 108.0
C38 C37 C34 111.5(2)
C38 C37 H37A 109.3
C38 C37 H37B 109.3
C30 C26 H26A 109.4
C30 C26 H26B 109.4
C30 C26 C24 111.2(2)
H26A C26 H26B 108.0
C24 C26 H26A 109.4
C24 C26 H26B 109.4
C16 C17 H17A 109.5
C16 C17 H17B 109.5
C16 C17 H17C 109.5
H17A C17 H17B 109.5
H17A C17 H17C 109.5
H17B C17 H17C 109.5
C25 C32 H32 109.5
C33 C32 C25 109.4(2)
C33 C32 H32 109.5
C33 C32 C31 109.3(2)
C31 C32 C25 109.5(2)
C31 C32 H32 109.5
C16 C18 H18A 109.5
C16 C18 H18B 109.5
C16 C18 H18C 109.5
H18A C18 H18B 109.5
H18A C18 H18C 109.5
H18B C18 H18C 109.5
C9 C14 H14A 109.5
C9 C14 H14B 109.5
C9 C14 H14C 109.5
H14A C14 H14B 109.5
H14A C14 H14C 109.5
H14B C14 H14C 109.5
C30 C29 H29A 109.7
C30 C29 H29B 109.7
H29A C29 H29B 108.2
C28 C29 C30 110.0(2)
C28 C29 H29A 109.7
C28 C29 H29B 109.7
C20 C22 H22A 109.5
C20 C22 H22B 109.5
C20 C22 H22C 109.5
H22A C22 H22B 109.5
H22A C22 H22C 109.5
H22B C22 H22C 109.5
N2 C24 C25 105.7(2)
N2 C24 C27 112.7(2)
N2 C24 C26 116.4(2)
C25 C24 C26 105.9(2)
C27 C24 C25 106.8(2)
C27 C24 C26 108.7(2)
C27 C28 H28 109.8
C27 C28 C33 109.6(2)
C29 C28 C27 108.7(2)
C29 C28 H28 109.8
C29 C28 C33 109.1(2)
C33 C28 H28 109.8
C32 C33 C28 109.7(2)
C32 C33 H33A 109.7
C32 C33 H33B 109.7
C28 C33 H33A 109.7
C28 C33 H33B 109.7
H33A C33 H33B 108.2
C34 C36 H36A 109.4
C34 C36 H36B 109.4
H36A C36 H36B 108.0
C40 C36 C34 111.4(2)
C40 C36 H36A 109.4
C40 C36 H36B 109.4
C42 C43 H43A 109.9
C42 C43 H43B 109.9
H43A C43 H43B 108.3
C38 C43 C42 109.0(2)
C38 C43 H43A 109.9
C38 C43 H43B 109.9
H39A C39 H39B 108.2
C38 C39 H39A 109.7
C38 C39 H39B 109.7
C40 C39 H39A 109.7
C40 C39 H39B 109.7
C40 C39 C38 109.9(2)
C9 C15 H15A 109.5
C9 C15 H15B 109.5
C9 C15 H15C 109.5
H15A C15 H15B 109.5
H15A C15 H15C 109.5
H15B C15 H15C 109.5
C30 C31 H31A 109.9
C30 C31 H31B 109.9
C32 C31 C30 108.8(2)
C32 C31 H31A 109.9
C32 C31 H31B 109.9
H31A C31 H31B 108.3
H50A C50 H50B 109.3
C49 C50 H50A 111.4
C49 C50 H50B 111.4
C51 C50 H50A 111.4
C51 C50 H50B 111.4
C51 C50 C49 101.9(3)
C42 C41 H41A 109.8
C42 C41 H41B 109.8
C42 C41 C40 109.5(2)
H41A C41 H41B 108.2
C40 C41 H41A 109.8
C40 C41 H41B 109.8
O7 C64 H64A 110.6
O7 C64 H64B 110.6
O7 C64 C65 105.8(2)
H64A C64 H64B 108.7
C65 C64 H64A 110.6
C65 C64 H64B 110.6
C50 C49 H49A 111.2
C50 C49 H49B 111.2
H49A C49 H49B 109.1
C48 C49 C50 102.7(3)
C48 C49 H49A 111.2
C48 C49 H49B 111.2
C37 C38 H38 109.5
C43 C38 C37 109.2(2)
C43 C38 C39 109.7(3)
C43 C38 H38 109.5
C39 C38 C37 109.4(2)
C39 C38 H38 109.5
H54A C54 H54B 109.5
C53 C54 H54A 111.7
C53 C54 H54B 111.7
C55 C54 H54A 111.7
C55 C54 H54B 111.7
C55 C54 C53 100.4(3)
O7 C67 H67A 110.3
O7 C67 H67B 110.3
O7 C67 C66 107.0(3)
H67A C67 H67B 108.6
C66 C67 H67A 110.3
C66 C67 H67B 110.3
O4 C52 H52A 110.5
O4 C52 H52B 110.5
O4 C52 C53 106.2(2)
H52A C52 H52B 108.7
C53 C52 H52A 110.5
C53 C52 H52B 110.5
C54 C53 H53A 111.3
C54 C53 H53B 111.3
C52 C53 C54 102.1(3)
C52 C53 H53A 111.3
C52 C53 H53B 111.3
H53A C53 H53B 109.2
C36 C40 H40 109.5
C39 C40 C36 109.4(2)
C39 C40 C41 109.6(3)
C39 C40 H40 109.5
C41 C40 C36 109.3(2)
C41 C40 H40 109.5
H57A C57 H57B 109.2
C56 C57 H57A 111.2
C56 C57 H57B 111.2
C56 C57 C58 102.6(3)
C58 C57 H57A 111.2
C58 C57 H57B 111.2
O3 C48 C49 106.4(3)
O3 C48 H48A 110.5
O3 C48 H48B 110.5
C49 C48 H48A 110.5
C49 C48 H48B 110.5
H48A C48 H48B 108.6
O3 C51 C50 105.8(2)
O3 C51 H51A 110.6
O3 C51 H51B 110.6
C50 C51 H51A 110.6
C50 C51 H51B 110.6
H51A C51 H51B 108.7
O6 C60 H60A 110.5
O6 C60 H60B 110.5
O6 C60 C61 106.2(3)
H60A C60 H60B 108.7
C61 C60 H60A 110.5
C61 C60 H60B 110.5
H46A C46 H46B 108.9
C45 C46 H46A 110.9
C45 C46 H46B 110.9
C47 C46 H46A 110.9
C47 C46 H46B 110.9
C47 C46 C45 104.4(3)
C64 C65 H65A 111.0
C64 C65 H65B 111.0
C64 C65 C66 103.8(3)
H65A C65 H65B 109.0
C66 C65 H65A 111.0
C66 C65 H65B 111.0
O4 C55 C54 105.8(3)
O4 C55 H55A 110.6
O4 C55 H55B 110.6
C54 C55 H55A 110.6
C54 C55 H55B 110.6
H55A C55 H55B 108.7
O6 C63 H63A 110.4
O6 C63 H63B 110.4
O6 C63 C62 106.4(3)
H63A C63 H63B 108.6
C62 C63 H63A 110.4
C62 C63 H63B 110.4
O5 C56 C57 106.1(3)
O5 C56 H56A 110.5
O5 C56 H56B 110.5
C57 C56 H56A 110.5
C57 C56 H56B 110.5
H56A C56 H56B 108.7
O5 C59 H59A 110.0
O5 C59 H59B 110.0
O5 C59 C58 108.4(3)
H59A C59 H59B 108.4
C58 C59 H59A 110.0
C58 C59 H59B 110.0
C46 C45 H45A 111.2
C46 C45 H45B 111.2
H45A C45 H45B 109.1
C44 C45 C46 103.0(3)
C44 C45 H45A 111.2
C44 C45 H45B 111.2
C57 C58 C59 102.3(3)
C57 C58 H58A 111.3
C57 C58 H58B 111.3
C59 C58 H58A 111.3
C59 C58 H58B 111.3
H58A C58 H58B 109.2
O2 C47 C46 107.4(3)
O2 C47 H47A 110.2
O2 C47 H47B 110.2
C46 C47 H47A 110.2
C46 C47 H47B 110.2
H47A C47 H47B 108.5
C63 C62 H62A 110.7
C63 C62 H62B 110.7
H62A C62 H62B 108.8
C61 C62 C63 105.3(3)
C61 C62 H62A 110.7
C61 C62 H62B 110.7
O2 C44 C45 105.2(3)
O2 C44 H44A 110.7
O2 C44 H44B 110.7
C45 C44 H44A 110.7
C45 C44 H44B 110.7
H44A C44 H44B 108.8
C60 C61 C62 104.8(3)
C60 C61 H61A 110.8
C60 C61 H61B 110.8
C62 C61 H61A 110.8
C62 C61 H61B 110.8
H61A C61 H61B 108.9
C67 C66 H66A 110.6
C67 C66 H66B 110.6
C65 C66 C67 105.7(3)
C65 C66 H66A 110.6
C65 C66 H66B 110.6
H66A C66 H66B 108.7

loop_
_geom_bond_atom_site_label_1
_geom_bond_atom_site_label_2
_geom_bond_distance
K1 K2 3.7880(10)
K1 O1 2.664(2)
K1 O3 2.722(2)
K1 O4 2.743(2)
K1 O2 2.702(2)
K1 N2 2.844(2)
K1 N1 2.792(2)
K1 C11 3.418(3)
K1 C12 3.377(3)
K1 C4 3.462(3)
K1 C5 3.386(3)
K2 O1 2.612(2)
K2 O7 2.760(2)
K2 O5 2.783(2)
K2 O6 2.738(2)
K2 N2 2.876(2)
K2 N1 2.858(2)
K2 C11 3.333(3)
K2 C12 3.406(3)
K2 C4 3.391(3)
K2 C5 3.524(3)
O1 C11 1.392(3)
O1 C12 1.395(3)
O7 C64 1.428(3)
O7 C67 1.433(3)
O5 C56 1.431(4)
O5 C59 1.411(4)
O3 C48 1.439(3)
O3 C51 1.432(4)
O6 C60 1.426(4)
O6 C63 1.432(4)
O4 C52 1.434(4)
O4 C55 1.431(4)
O2 C47 1.424(4)
O2 C44 1.418(4)
N2 C5 1.366(3)
N2 C24 1.458(3)
N1 C4 1.357(3)
N1 C34 1.467(3)
C7 C6 1.410(4)
C7 C8 1.383(4)
C7 C20 1.541(4)
C11 C10 1.376(4)
C11 C4 1.454(4)
C10 C9 1.536(4)
C10 C1 1.409(4)
C12 C13 1.375(4)
C12 C5 1.440(4)
C4 C3 1.414(4)
C13 C9 1.532(4)
C13 C8 1.411(4)
C5 C6 1.418(4)
C6 H6 0.9500
C3 H3 0.9500
C3 C2 1.408(4)
C2 C1 1.392(4)
C2 C16 1.535(4)
C25 H25A 0.9900
C25 H25B 0.9900
C25 C32 1.541(4)
C25 C24 1.549(4)
C9 C14 1.549(4)
C9 C15 1.543(4)
C1 H1 0.9500
C8 H8 0.9500
C16 C19 1.534(4)
C16 C17 1.538(4)
C16 C18 1.540(4)
C35 H35A 0.9900
C35 H35B 0.9900
C35 C42 1.534(4)
C35 C34 1.547(4)
C42 H42 1.0000
C42 C43 1.530(4)
C42 C41 1.528(4)
C19 H19A 0.9800
C19 H19B 0.9800
C19 H19C 0.9800
C23 H23A 0.9800
C23 H23B 0.9800
C23 H23C 0.9800
C23 C20 1.531(4)
C20 C21 1.532(4)
C20 C22 1.540(4)
C30 H30 1.0000
C30 C26 1.537(4)
C30 C29 1.530(4)
C30 C31 1.538(4)
C27 H27A 0.9900
C27 H27B 0.9900
C27 C24 1.547(4)
C27 C28 1.537(4)
C34 C37 1.544(4)
C34 C36 1.542(4)
C21 H21A 0.9800
C21 H21B 0.9800
C21 H21C 0.9800
C37 H37A 0.9900
C37 H37B 0.9900
C37 C38 1.539(4)
C26 H26A 0.9900
C26 H26B 0.9900
C26 C24 1.554(4)
C17 H17A 0.9800
C17 H17B 0.9800
C17 H17C 0.9800
C32 H32 1.0000
C32 C33 1.524(4)
C32 C31 1.534(4)
C18 H18A 0.9800
C18 H18B 0.9800
C18 H18C 0.9800
C14 H14A 0.9800
C14 H14B 0.9800
C14 H14C 0.9800
C29 H29A 0.9900
C29 H29B 0.9900
C29 C28 1.530(4)
C22 H22A 0.9800
C22 H22B 0.9800
C22 H22C 0.9800
C28 H28 1.0000
C28 C33 1.539(4)
C33 H33A 0.9900
C33 H33B 0.9900
C36 H36A 0.9900
C36 H36B 0.9900
C36 C40 1.538(4)
C43 H43A 0.9900
C43 H43B 0.9900
C43 C38 1.526(4)
C39 H39A 0.9900
C39 H39B 0.9900
C39 C38 1.536(4)
C39 C40 1.521(4)
C15 H15A 0.9800
C15 H15B 0.9800
C15 H15C 0.9800
C31 H31A 0.9900
C31 H31B 0.9900
C50 H50A 0.9900
C50 H50B 0.9900
C50 C49 1.521(5)
C50 C51 1.513(4)
C41 H41A 0.9900
C41 H41B 0.9900
C41 C40 1.533(4)
C64 H64A 0.9900
C64 H64B 0.9900
C64 C65 1.512(4)
C49 H49A 0.9900
C49 H49B 0.9900
C49 C48 1.517(4)
C38 H38 1.0000
C54 H54A 0.9900
C54 H54B 0.9900
C54 C53 1.523(4)
C54 C55 1.502(4)
C67 H67A 0.9900
C67 H67B 0.9900
C67 C66 1.516(5)
C52 H52A 0.9900
C52 H52B 0.9900
C52 C53 1.520(5)
C53 H53A 0.9900
C53 H53B 0.9900
C40 H40 1.0000
C57 H57A 0.9900
C57 H57B 0.9900
C57 C56 1.501(4)
C57 C58 1.512(5)
C48 H48A 0.9900
C48 H48B 0.9900
C51 H51A 0.9900
C51 H51B 0.9900
C60 H60A 0.9900
C60 H60B 0.9900
C60 C61 1.458(5)
C46 H46A 0.9900
C46 H46B 0.9900
C46 C45 1.526(4)
C46 C47 1.521(5)
C65 H65A 0.9900
C65 H65B 0.9900
C65 C66 1.512(5)
C55 H55A 0.9900
C55 H55B 0.9900
C63 H63A 0.9900
C63 H63B 0.9900
C63 C62 1.506(5)
C56 H56A 0.9900
C56 H56B 0.9900
C59 H59A 0.9900
C59 H59B 0.9900
C59 C58 1.517(5)
C45 H45A 0.9900
C45 H45B 0.9900
C45 C44 1.513(4)
C58 H58A 0.9900
C58 H58B 0.9900
C47 H47A 0.9900
C47 H47B 0.9900
C62 H62A 0.9900
C62 H62B 0.9900
C62 C61 1.484(6)
C44 H44A 0.9900
C44 H44B 0.9900
C61 H61A 0.9900
C61 H61B 0.9900
C66 H66A 0.9900
C66 H66B 0.9900

loop_
_geom_torsion_atom_site_label_1
_geom_torsion_atom_site_label_2
_geom_torsion_atom_site_label_3
_geom_torsion_atom_site_label_4
_geom_torsion
K1 O1 C11 K2 99.54(12)
K1 O1 C11 C10 -132.6(2)
K1 O1 C11 C4 48.7(3)
K1 O1 C12 K2 -100.18(13)
K1 O1 C12 C13 131.6(2)
K1 O1 C12 C5 -48.1(2)
K1 O3 C48 C49 169.54(19)
K1 O3 C51 C50 -148.6(2)
K1 O4 C52 C53 140.3(2)
K1 O4 C55 C54 -161.06(19)
K1 O2 C47 C46 -168.7(2)
K1 O2 C44 C45 160.3(2)
K1 N2 C5 K2 85.94(11)
K1 N2 C5 C12 50.0(2)
K1 N2 C5 C6 -130.4(3)
K1 N2 C24 C25 -61.0(2)
K1 N2 C24 C27 55.2(2)
K1 N2 C24 C26 -178.23(18)
K1 N1 C4 K2 -87.45(11)
K1 N1 C4 C11 -40.2(3)
K1 N1 C4 C3 139.7(3)
K1 N1 C34 C35 37.8(3)
K1 N1 C34 C37 -78.7(3)
K1 N1 C34 C36 153.72(17)
K1 C11 C10 C9 -60.4(4)
K1 C11 C10 C1 121.7(3)
K1 C11 C4 K2 69.54(4)
K1 C11 C4 N1 30.7(2)
K1 C11 C4 C3 -149.3(2)
K1 C12 C13 C9 66.7(4)
K1 C12 C13 C8 -116.3(3)
K1 C12 C5 K2 -68.87(4)
K1 C12 C5 N2 -40.3(2)
K1 C12 C5 C6 140.0(2)
K1 C4 C3 C2 -99.3(4)
K1 C5 C6 C7 103.7(3)
K2 O1 C11 K1 -99.54(12)
K2 O1 C11 C10 127.9(2)
K2 O1 C11 C4 -50.8(2)
K2 O1 C12 K1 100.18(13)
K2 O1 C12 C13 -128.2(2)
K2 O1 C12 C5 52.1(2)
K2 O7 C64 C65 -143.0(2)
K2 O7 C67 C66 152.9(2)
K2 O5 C56 C57 118.8(2)
K2 O5 C59 C58 -141.8(3)
K2 O6 C60 C61 -121.9(3)
K2 O6 C63 C62 124.3(3)
K2 N2 C5 K1 -85.94(11)
K2 N2 C5 C12 -36.0(3)
K2 N2 C5 C6 143.7(3)
K2 N2 C24 C25 34.8(3)
K2 N2 C24 C27 151.05(17)
K2 N2 C24 C26 -82.4(3)
K2 N1 C4 K1 87.45(11)
K2 N1 C4 C11 47.2(3)
K2 N1 C4 C3 -132.9(3)
K2 N1 C34 C35 -60.4(2)
K2 N1 C34 C37 -176.95(18)
K2 N1 C34 C36 55.5(3)
K2 C11 C10 C9 60.5(4)
K2 C11 C10 C1 -117.3(3)
K2 C11 C4 K1 -69.54(4)
K2 C11 C4 N1 -38.9(2)
K2 C11 C4 C3 141.2(2)
K2 C12 C13 C9 -51.5(4)
K2 C12 C13 C8 125.4(3)
K2 C12 C5 K1 68.87(4)
K2 C12 C5 N2 28.6(2)
K2 C12 C5 C6 -151.1(2)
K2 C4 C3 C2 98.1(3)
K2 C5 C6 C7 -93.1(4)
O1 C11 C10 C9 -0.8(4)
O1 C11 C10 C1 -178.6(2)
O1 C11 C4 K1 -33.81(18)
O1 C11 C4 K2 35.73(18)
O1 C11 C4 N1 -3.1(4)
O1 C11 C4 C3 176.9(2)
O1 C12 C13 C9 4.9(4)
O1 C12 C13 C8 -178.2(2)
O1 C12 C5 K1 34.66(18)
O1 C12 C5 K2 -34.21(17)
O1 C12 C5 N2 -5.6(3)
O1 C12 C5 C6 174.7(2)
O7 C64 C65 C66 -28.6(4)
O7 C67 C66 C65 -0.1(4)
O5 C59 C58 C57 20.7(4)
O6 C60 C61 C62 -30.4(5)
O6 C63 C62 C61 -4.4(5)
O4 C52 C53 C54 27.0(3)
N2 C5 C6 C7 -174.3(3)
N1 C4 C3 C2 -177.4(3)
N1 C34 C37 C38 175.7(2)
N1 C34 C36 C40 -173.3(2)
C11 O1 C12 K1 -129.1(3)
C11 O1 C12 K2 130.7(3)
C11 O1 C12 C13 2.5(4)
C11 O1 C12 C5 -177.2(2)
C11 C10 C9 C13 7.1(4)
C11 C10 C9 C14 129.1(3)
C11 C10 C9 C15 -112.4(3)
C11 C10 C1 C2 1.2(4)
C11 C4 C3 C2 2.5(4)
C10 C11 C4 K1 147.5(3)
C10 C11 C4 K2 -142.9(3)
C10 C11 C4 N1 178.2(3)
C10 C11 C4 C3 -1.7(4)
C12 O1 C11 K1 128.0(3)
C12 O1 C11 K2 -132.4(3)
C12 O1 C11 C10 -4.5(4)
C12 O1 C11 C4 176.8(2)
C12 C13 C9 C10 -9.1(4)
C12 C13 C9 C14 -130.6(3)
C12 C13 C9 C15 110.3(3)
C12 C13 C8 C7 2.2(4)
C12 C5 C6 C7 5.3(4)
C4 N1 C34 C35 177.0(2)
C4 N1 C34 C37 60.4(3)
C4 N1 C34 C36 -67.1(3)
C4 C11 C10 C9 177.7(3)
C4 C11 C10 C1 -0.1(4)
C4 C3 C2 C1 -1.6(4)
C4 C3 C2 C16 177.8(3)
C13 C12 C5 K1 -145.0(3)
C13 C12 C5 K2 146.2(3)
C13 C12 C5 N2 174.7(3)
C13 C12 C5 C6 -5.0(4)
C5 N2 C24 C25 178.8(2)
C5 N2 C24 C27 -65.0(3)
C5 N2 C24 C26 61.6(3)
C5 C12 C13 C9 -175.6(2)
C5 C12 C13 C8 1.4(4)
C6 C7 C8 C13 -1.7(4)
C6 C7 C20 C23 61.5(3)
C6 C7 C20 C21 -178.6(3)
C6 C7 C20 C22 -59.0(3)
C3 C2 C1 C10 -0.4(4)
C3 C2 C16 C19 -179.9(2)
C3 C2 C16 C17 60.0(3)
C3 C2 C16 C18 -59.8(3)
C25 C32 C33 C28 58.9(3)
C25 C32 C31 C30 -59.0(3)
C9 C10 C1 C2 -176.6(3)
C9 C13 C8 C7 179.2(2)
C1 C10 C9 C13 -175.1(2)
C1 C10 C9 C14 -53.2(3)
C1 C10 C9 C15 65.3(3)
C1 C2 C16 C19 -0.5(4)
C1 C2 C16 C17 -120.7(3)
C1 C2 C16 C18 119.6(3)
C8 C7 C6 C5 -2.3(4)
C8 C7 C20 C23 -118.6(3)
C8 C7 C20 C21 1.3(4)
C8 C7 C20 C22 120.8(3)
C8 C13 C9 C10 174.0(2)
C8 C13 C9 C14 52.5(3)
C8 C13 C9 C15 -66.6(3)
C16 C2 C1 C10 -179.8(3)
C35 C42 C43 C38 -58.7(3)
C35 C42 C41 C40 59.4(3)
C35 C34 C37 C38 59.4(3)
C35 C34 C36 C40 -58.2(3)
C42 C35 C34 N1 178.0(2)
C42 C35 C34 C37 -58.4(3)
C42 C35 C34 C36 58.1(3)
C42 C43 C38 C37 59.9(3)
C42 C43 C38 C39 -60.0(3)
C42 C41 C40 C36 -60.2(3)
C42 C41 C40 C39 59.6(3)
C20 C7 C6 C5 177.5(2)
C20 C7 C8 C13 178.4(3)
C30 C26 C24 N2 176.5(2)
C30 C26 C24 C25 59.4(3)
C30 C26 C24 C27 -55.1(3)
C30 C29 C28 C27 60.2(3)
C30 C29 C28 C33 -59.2(3)
C27 C28 C33 C32 -59.1(3)
C34 N1 C4 K1 -143.2(3)
C34 N1 C4 K2 129.4(3)
C34 N1 C4 C11 176.6(2)
C34 N1 C4 C3 -3.5(5)
C34 C35 C42 C43 59.8(3)
C34 C35 C42 C41 -59.9(3)
C34 C37 C38 C43 -62.3(3)
C34 C37 C38 C39 57.7(3)
C34 C36 C40 C39 -59.0(3)
C34 C36 C40 C41 60.9(3)
C37 C34 C36 C40 55.7(3)
C26 C30 C29 C28 -60.3(3)
C26 C30 C31 C32 60.6(3)
C32 C25 C24 N2 177.6(2)
C32 C25 C24 C27 57.4(3)
C32 C25 C24 C26 -58.3(3)
C29 C30 C26 C24 57.9(3)
C29 C30 C31 C32 -60.3(3)
C29 C28 C33 C32 59.8(3)
C24 N2 C5 K1 125.3(3)
C24 N2 C5 K2 -148.8(3)
C24 N2 C5 C12 175.2(2)
C24 N2 C5 C6 -5.1(4)
C24 C25 C32 C33 -59.8(3)
C24 C25 C32 C31 60.0(3)
C24 C27 C28 C29 -59.5(3)
C24 C27 C28 C33 59.6(3)
C28 C27 C24 N2 -172.9(2)
C28 C27 C24 C25 -57.4(3)
C28 C27 C24 C26 56.5(3)
C33 C32 C31 C30 60.9(3)
C36 C34 C37 C38 -55.2(3)
C43 C42 C41 C40 -60.6(3)
C31 C30 C26 C24 -62.5(3)
C31 C30 C29 C28 60.0(3)
C31 C32 C33 C28 -60.9(3)
C50 C49 C48 O3 -26.0(3)
C41 C42 C43 C38 60.8(3)
C64 O7 C67 C66 -18.6(4)
C64 C65 C66 C67 17.2(4)
C49 C50 C51 O3 -33.4(3)
C38 C39 C40 C36 60.9(3)
C38 C39 C40 C41 -58.9(3)
C67 O7 C64 C65 29.9(3)
C52 O4 C55 C54 -22.1(4)
C53 C54 C55 O4 37.9(3)
C40 C39 C38 C37 -60.3(3)
C40 C39 C38 C43 59.4(3)
C48 O3 C51 C50 17.9(3)
C51 O3 C48 C49 5.4(3)
C51 C50 C49 C48 35.6(3)
C60 O6 C63 C62 -14.5(4)
C46 C45 C44 O2 32.8(4)
C55 O4 C52 C53 -3.5(3)
C55 C54 C53 C52 -38.7(3)
C63 O6 C60 C61 28.3(4)
C63 C62 C61 C60 21.0(5)
C56 O5 C59 C58 0.0(4)
C56 C57 C58 C59 -32.0(4)
C59 O5 C56 C57 -21.1(4)
C45 C46 C47 O2 -2.9(4)
C58 C57 C56 O5 33.4(3)
C47 O2 C44 C45 -36.0(3)
C47 C46 C45 C44 -17.7(4)
C44 O2 C47 C46 24.3(4)
